data_7105095
loop_
_publ_author_name
'Rudrajit Mal'
'Nisha Mittal'
'Thomas J. Emge'
'Daniel Seidel'

_publ_section_title
;
 Facile synthesis of a chiral urea bridged bisoxazoline ligand and
 structural characterization of its bis-copper(II)-chloride complex
;
_journal_name_full 'Chem. Commun.'
_journal_page_first 7309
_journal_page_last 7311
_journal_paper_doi 10.1039/b918735a
_journal_year 2009
_chemical_absolute_configuration ad
_chemical_formula_moiety '(C36 H32 Cl4 Cu2 N6 O3), 1.5(H2 O)'
_chemical_formula_sum 'C36 H35 Cl4 Cu2 N6 O4.5'
_chemical_formula_weight 892.58
_chemical_name_systematic
;
?
;
_space_group_IT_number 19
_symmetry_cell_setting orthorhombic
_symmetry_space_group_name_Hall 'P 2ac 2ab'
_symmetry_space_group_name_H-M 'P 21 21 21'
_atom_sites_solution_hydrogens geom
_atom_sites_solution_primary direct
_atom_sites_solution_secondary difmap
_audit_creation_method SHELXL-97
_cell_angle_alpha 90.00
_cell_angle_beta 90.00
_cell_angle_gamma 90.00
_cell_formula_units_Z 4
_cell_length_a 8.9797(8)
_cell_length_b 15.387(1)
_cell_length_c 29.293(3)
_cell_measurement_reflns_used 7831
_cell_measurement_temperature 100(2)
_cell_measurement_theta_max 25.87
_cell_measurement_theta_min 2.37
_cell_volume 4047.5(6)
_computing_cell_refinement 'Bruker SMART'
_computing_data_collection 'Bruker SMART'
_computing_data_reduction 'Bruker SAINT'
_computing_molecular_graphics 'Bruker SHELXTL'
_computing_publication_material 'Bruker SHELXTL'
_computing_structure_refinement 'SHELXL-97 (Sheldrick, 2008)'
_computing_structure_solution 'SHELXS-97 (Sheldrick, 2008)'
_diffrn_ambient_temperature 100(2)
_diffrn_measured_fraction_theta_full 0.995
_diffrn_measured_fraction_theta_max 0.995
_diffrn_measurement_device_type 'CCD area detector'
_diffrn_measurement_method 'phi and omega scans'
_diffrn_radiation_monochromator graphite
_diffrn_radiation_source 'fine-focus sealed tube'
_diffrn_radiation_type MoK\a
_diffrn_radiation_wavelength 0.71073
_diffrn_reflns_av_R_equivalents 0.0891
_diffrn_reflns_av_sigmaI/netI 0.0789
_diffrn_reflns_limit_h_max 10
_diffrn_reflns_limit_h_min -10
_diffrn_reflns_limit_k_max 18
_diffrn_reflns_limit_k_min -18
_diffrn_reflns_limit_l_max 35
_diffrn_reflns_limit_l_min -35
_diffrn_reflns_number 31080
_diffrn_reflns_theta_full 25.34
_diffrn_reflns_theta_max 25.34
_diffrn_reflns_theta_min 1.92
_exptl_absorpt_coefficient_mu 1.361
_exptl_absorpt_correction_T_max 0.986
_exptl_absorpt_correction_T_min 0.605
_exptl_absorpt_correction_type numerical
_exptl_absorpt_process_details 'Bruker SAINT (XPREP)'
_exptl_crystal_colour colourless
_exptl_crystal_density_diffrn 1.465
_exptl_crystal_density_method 'not measured'
_exptl_crystal_description thin_plate
_exptl_crystal_F_000 1820
_exptl_crystal_size_max 0.41
_exptl_crystal_size_mid 0.21
_exptl_crystal_size_min 0.01
_refine_diff_density_max 1.096
_refine_diff_density_min -1.132
_refine_diff_density_rms 0.139
_refine_ls_abs_structure_details 'Flack H D (1983), Acta Cryst. A39, 876-881'
_refine_ls_abs_structure_Flack 0.02(3)
_refine_ls_extinction_coef 0.0029(4)
_refine_ls_extinction_expression Fc^*^=kFc[1+0.001xFc^2^\l^3^/sin(2\q)]^-1/4^
_refine_ls_extinction_method SHELXL
_refine_ls_goodness_of_fit_ref 1.000
_refine_ls_hydrogen_treatment constr
_refine_ls_matrix_type full
_refine_ls_number_parameters 477
_refine_ls_number_reflns 7406
_refine_ls_number_restraints 793
_refine_ls_restrained_S_all 0.986
_refine_ls_R_factor_all 0.1014
_refine_ls_R_factor_gt 0.0800
_refine_ls_shift/su_max 0.001
_refine_ls_shift/su_mean 0.000
_refine_ls_structure_factor_coef Fsqd
_refine_ls_weighting_details 'calc w=1/[\s^2^(Fo^2^)+(0.0350P)^2^+50.0000P] where P=(Fo^2^+2Fc^2^)/3'
_refine_ls_weighting_scheme calc
_refine_ls_wR_factor_gt 0.1722
_refine_ls_wR_factor_ref 0.1830
_reflns_number_gt 5959
_reflns_number_total 7406
_reflns_threshold_expression >2sigma(I)
_cod_data_source_file b918735a.txt
_cod_data_source_block DS109
_cod_depositor_comments
;
The following automatic conversions were performed:
'_symmetry_cell_setting' value 'Orthorhombic' changed to 'orthorhombic'
according to '/home/saulius/struct/CIF-dictionaries/cif_core.dic'
dictionary named 'cif_core.dic' version 2.4.1 from 2010-06-29.

Automatic conversion script
Id: cif_fix_enum 1527 2010-12-29 10:47:43Z saulius 
;
_cod_original_sg_symbol_H-M P2(1)2(1)2(1)
_cod_original_formula_sum 'C36 H35 Cl4 Cu2 N6 O4.50'
_cod_database_code 7105095

loop_
_symmetry_equiv_pos_as_xyz
'x, y, z'
'-x+1/2, -y, z+1/2'
'-x, y+1/2, -z+1/2'
'x+1/2, -y+1/2, -z'

loop_
_atom_site_label
_atom_site_type_symbol
_atom_site_fract_x
_atom_site_fract_y
_atom_site_fract_z
_atom_site_U_iso_or_equiv
_atom_site_adp_type
_atom_site_occupancy
_atom_site_symmetry_multiplicity
_atom_site_calc_flag
_atom_site_refinement_flags
_atom_site_disorder_assembly
_atom_site_disorder_group
Cu1 Cu 0.20691(12) 0.77337(7) 0.80070(4) 0.0205(3) Uani 1 1 d U . .
Cu2 Cu 0.20075(12) 0.78635(7) 0.65440(4) 0.0219(3) Uani 1 1 d U . .
Cl1 Cl 0.3027(3) 0.65042(13) 0.77112(10) 0.0329(5) Uani 1 1 d U . .
Cl2 Cl 0.4014(3) 0.86089(17) 0.83617(12) 0.0489(8) Uani 1 1 d U . .
Cl3 Cl 0.0063(3) 0.69863(15) 0.65792(11) 0.0390(7) Uani 1 1 d U . .
Cl4 Cl 0.0827(3) 0.91262(15) 0.64067(8) 0.0252(5) Uani 1 1 d U . .
O1 O 0.2205(7) 0.8336(3) 0.7412(2) 0.0192(12) Uani 1 1 d U . .
O2 O -0.0957(8) 0.7130(5) 0.8967(2) 0.0385(15) Uani 1 1 d U . .
O3 O 0.5647(8) 0.6558(4) 0.6104(2) 0.0315(15) Uani 1 1 d U . .
N1 N 0.1116(8) 0.9653(4) 0.7585(2) 0.0173(14) Uani 1 1 d U . .
N2 N 0.3306(7) 0.9560(4) 0.7146(2) 0.0170(14) Uani 1 1 d U . .
N3 N 0.0349(8) 0.8593(5) 0.8108(2) 0.0190(14) Uani 1 1 d U . .
N4 N 0.1049(9) 0.7136(5) 0.8518(3) 0.0300(15) Uani 1 1 d U . .
N5 N 0.4084(8) 0.8354(5) 0.6698(2) 0.0186(14) Uani 1 1 d U . .
N6 N 0.3302(8) 0.6952(5) 0.6268(3) 0.0237(15) Uani 1 1 d U . .
C1 C 0.2198(9) 0.9143(5) 0.7385(3) 0.0171(15) Uani 1 1 d U . .
C2 C 0.1017(10) 1.0591(5) 0.7492(3) 0.0209(16) Uani 1 1 d U . .
H2A H 0.0481 1.0883 0.7745 0.025 Uiso 1 1 calc R . .
H2B H 0.0447 1.0688 0.7207 0.025 Uiso 1 1 calc R . .
C3 C 0.2588(9) 1.0986(5) 0.7443(3) 0.0206(17) Uani 1 1 d U . .
C4 C 0.3331(10) 1.0499(6) 0.7061(3) 0.0246(17) Uani 1 1 d U . .
H4A H 0.2811 1.0626 0.6770 0.030 Uiso 1 1 calc R . .
H4B H 0.4375 1.0698 0.7031 0.030 Uiso 1 1 calc R . .
C5 C 0.3480(10) 1.0909(6) 0.7887(3) 0.026(2) Uani 1 1 d U . .
H5A H 0.2964 1.1224 0.8131 0.039 Uiso 1 1 calc R . .
H5B H 0.4473 1.1159 0.7842 0.039 Uiso 1 1 calc R . .
H5C H 0.3574 1.0296 0.7971 0.039 Uiso 1 1 calc R . .
C6 C 0.2444(11) 1.1944(6) 0.7306(4) 0.033(2) Uani 1 1 d U . .
H6A H 0.1945 1.2266 0.7551 0.050 Uiso 1 1 calc R . .
H6B H 0.1858 1.1989 0.7025 0.050 Uiso 1 1 calc R . .
H6C H 0.3437 1.2189 0.7255 0.050 Uiso 1 1 calc R . .
C7 C 0.0040(9) 0.9297(5) 0.7871(3) 0.0187(15) Uani 1 1 d U . .
C8 C -0.1356(10) 0.9706(6) 0.7903(3) 0.0251(18) Uani 1 1 d U . .
H8 H -0.1593 1.0191 0.7716 0.030 Uiso 1 1 calc R . .
C9 C -0.2383(10) 0.9381(6) 0.8216(3) 0.0260(18) Uani 1 1 d U . .
H9 H -0.3336 0.9643 0.8243 0.031 Uiso 1 1 calc R . .
C10 C -0.2020(11) 0.8689(6) 0.8481(3) 0.0270(17) Uani 1 1 d U . .
H10 H -0.2695 0.8476 0.8705 0.032 Uiso 1 1 calc R . .
C11 C -0.0658(10) 0.8304(6) 0.8420(3) 0.0245(16) Uani 1 1 d U . .
C12 C -0.0167(11) 0.7505(6) 0.8637(3) 0.0283(17) Uani 1 1 d U . .
C13 C -0.0168(16) 0.6305(8) 0.9072(4) 0.049(2) Uani 1 1 d U . .
H13 H -0.0786 0.5793 0.8981 0.059 Uiso 1 1 calc R . .
C14 C 0.1247(14) 0.6339(7) 0.8798(4) 0.0410(19) Uani 1 1 d U . .
H14 H 0.1375 0.5810 0.8604 0.049 Uiso 1 1 calc R . .
C15 C 0.2467(17) 0.6420(9) 0.9150(5) 0.061(2) Uani 1 1 d U . .
C16 C 0.186(2) 0.6372(10) 0.9578(5) 0.074(3) Uani 1 1 d U . .
C17 C 0.0241(19) 0.6256(11) 0.9572(5) 0.073(3) Uani 1 1 d U . .
H17A H -0.0260 0.6721 0.9748 0.087 Uiso 1 1 calc R . .
H17B H -0.0040 0.5685 0.9703 0.087 Uiso 1 1 calc R . .
C18 C 0.3928(19) 0.6589(11) 0.9074(6) 0.076(3) Uani 1 1 d U . .
H18 H 0.4277 0.6662 0.8770 0.092 Uiso 1 1 calc R . .
C19 C 0.494(2) 0.6658(13) 0.9443(7) 0.097(3) Uani 1 1 d U . .
H19 H 0.5985 0.6726 0.9400 0.116 Uiso 1 1 calc R . .
C20 C 0.431(2) 0.6620(14) 0.9857(7) 0.104(4) Uani 1 1 d U . .
H20 H 0.4969 0.6682 1.0109 0.125 Uiso 1 1 calc R . .
C21 C 0.284(2) 0.6504(12) 0.9965(6) 0.094(3) Uani 1 1 d U . .
H21 H 0.2494 0.6510 1.0271 0.113 Uiso 1 1 calc R . .
C22 C 0.4435(9) 0.9048(5) 0.6947(3) 0.0167(15) Uani 1 1 d U . .
C23 C 0.5945(10) 0.9303(6) 0.7024(4) 0.0283(18) Uani 1 1 d U . .
H23 H 0.6162 0.9803 0.7202 0.034 Uiso 1 1 calc R . .
C24 C 0.7064(12) 0.8827(6) 0.6841(3) 0.0292(18) Uani 1 1 d U . .
H24 H 0.8073 0.8995 0.6883 0.035 Uiso 1 1 calc R . .
C25 C 0.6716(10) 0.8101(6) 0.6594(3) 0.0259(18) Uani 1 1 d U . .
H25 H 0.7487 0.7752 0.6469 0.031 Uiso 1 1 calc R . .
C26 C 0.5224(9) 0.7872(6) 0.6527(3) 0.0215(15) Uani 1 1 d U . .
C27 C 0.4677(10) 0.7107(6) 0.6296(3) 0.0258(17) Uani 1 1 d U . .
C28 C 0.4721(12) 0.5809(7) 0.5957(4) 0.0370(19) Uani 1 1 d U . .
H28 H 0.4856 0.5296 0.6163 0.044 Uiso 1 1 calc R . .
C29 C 0.3137(13) 0.6180(7) 0.5988(4) 0.0372(18) Uani 1 1 d U . .
H29 H 0.2423 0.5755 0.6125 0.045 Uiso 1 1 calc R . .
C30 C 0.2755(17) 0.6390(9) 0.5510(4) 0.056(2) Uani 1 1 d U . .
C31 C 0.3880(17) 0.6060(9) 0.5213(5) 0.059(2) Uani 1 1 d U . .
C32 C 0.5033(16) 0.5585(8) 0.5467(4) 0.052(2) Uani 1 1 d U . .
H32A H 0.6042 0.5778 0.5376 0.063 Uiso 1 1 calc R . .
H32B H 0.4948 0.4951 0.5415 0.063 Uiso 1 1 calc R . .
C33 C 0.160(2) 0.6831(11) 0.5351(6) 0.081(3) Uani 1 1 d U . .
H33 H 0.0794 0.7000 0.5542 0.097 Uiso 1 1 calc R . .
C34 C 0.163(2) 0.7031(14) 0.4887(6) 0.101(4) Uani 1 1 d U . .
H34 H 0.0803 0.7337 0.4765 0.121 Uiso 1 1 calc R . .
C35 C 0.279(2) 0.6818(13) 0.4585(7) 0.103(4) Uani 1 1 d U . .
H35 H 0.2837 0.7055 0.4286 0.123 Uiso 1 1 calc R . .
C36 C 0.388(2) 0.6245(12) 0.4744(6) 0.085(3) Uani 1 1 d U . .
H36 H 0.4593 0.5992 0.4544 0.102 Uiso 1 1 calc R . .
O4WA O 0.841(2) 0.4027(12) 0.5787(6) 0.055(4) Uiso 0.50 1 d PU A 1
H4WA H 0.7647 0.3795 0.5672 0.082 Uiso 0.50 1 d P B 1
H4WB H 0.8263 0.4385 0.6003 0.082 Uiso 0.50 1 d P C 1
O4WB O 0.887(2) 0.4984(12) 0.5940(6) 0.061(5) Uiso 0.50 1 d PU D 2
H4WC H 0.8525 0.4971 0.5672 0.091 Uiso 0.50 1 d P E 2
H4WD H 0.8468 0.5347 0.6122 0.091 Uiso 0.50 1 d P F 2
O5WA O 0.901(4) 0.538(2) 0.5204(12) 0.057(9) Uiso 0.25 1 d P G 1
H5WA H 0.9442 0.5335 0.4929 0.086 Uiso 0.25 1 d P H 1
H5WB H 0.8901 0.5978 0.5245 0.086 Uiso 0.25 1 d P I 1
O5WB O 0.880(6) 0.566(3) 0.4532(18) 0.098(16) Uiso 0.25 1 d P J 2
H5WC H 0.8380 0.5668 0.4845 0.148 Uiso 0.25 1 d P K 2
H5WD H 0.8035 0.5869 0.4377 0.148 Uiso 0.25 1 d P L 2

loop_
_atom_site_aniso_label
_atom_site_aniso_U_11
_atom_site_aniso_U_22
_atom_site_aniso_U_33
_atom_site_aniso_U_23
_atom_site_aniso_U_13
_atom_site_aniso_U_12
Cu1 0.0136(5) 0.0122(5) 0.0357(6) 0.0015(4) 0.0006(5) 0.0016(5)
Cu2 0.0126(5) 0.0179(5) 0.0352(6) 0.0006(5) 0.0018(5) 0.0005(5)
Cl1 0.0255(11) 0.0137(10) 0.0595(15) -0.0001(10) 0.0019(14) 0.0065(10)
Cl2 0.0276(13) 0.0294(14) 0.090(2) 0.0177(14) -0.0273(15) -0.0129(11)
Cl3 0.0164(11) 0.0246(13) 0.0761(19) 0.0103(13) 0.0023(12) -0.0020(9)
Cl4 0.0194(11) 0.0214(11) 0.0349(13) 0.0008(9) -0.0039(10) 0.0020(9)
O1 0.020(3) 0.006(2) 0.031(3) -0.004(2) 0.009(2) 0.001(2)
O2 0.045(3) 0.028(3) 0.042(3) 0.004(3) 0.009(3) -0.009(3)
O3 0.028(3) 0.028(3) 0.039(3) -0.006(3) 0.005(3) 0.005(3)
N1 0.014(3) 0.016(3) 0.022(3) -0.002(2) 0.001(2) 0.002(2)
N2 0.012(3) 0.015(3) 0.024(3) 0.003(2) 0.003(2) 0.001(2)
N3 0.015(3) 0.020(3) 0.022(3) -0.006(2) 0.003(2) 0.002(2)
N4 0.032(3) 0.026(3) 0.032(3) 0.005(3) 0.002(3) -0.001(3)
N5 0.013(3) 0.013(3) 0.030(3) 0.003(2) 0.007(3) 0.006(2)
N6 0.022(3) 0.016(3) 0.033(3) 0.002(3) -0.001(3) 0.003(2)
C1 0.013(3) 0.015(3) 0.023(3) 0.000(3) 0.002(3) 0.003(3)
C2 0.019(3) 0.012(3) 0.032(4) 0.001(3) -0.003(3) 0.005(3)
C3 0.017(4) 0.013(3) 0.032(4) 0.003(3) -0.001(3) 0.001(3)
C4 0.025(4) 0.019(3) 0.029(4) 0.002(3) 0.002(3) -0.004(3)
C5 0.025(4) 0.020(4) 0.034(4) -0.004(4) -0.007(3) 0.002(4)
C6 0.033(5) 0.020(4) 0.047(5) 0.005(4) 0.000(4) 0.000(3)
C7 0.012(3) 0.015(3) 0.029(4) -0.005(3) 0.001(3) -0.001(3)
C8 0.014(3) 0.025(4) 0.036(4) -0.007(3) -0.003(3) -0.008(3)
C9 0.015(4) 0.020(4) 0.043(4) -0.013(3) 0.006(3) -0.004(3)
C10 0.019(3) 0.025(3) 0.038(4) -0.007(3) 0.007(4) -0.011(3)
C11 0.019(3) 0.025(3) 0.030(4) -0.005(3) 0.002(3) -0.003(3)
C12 0.028(4) 0.028(4) 0.028(4) -0.001(3) 0.006(3) -0.005(3)
C13 0.062(4) 0.037(4) 0.049(4) 0.009(4) 0.013(4) -0.003(4)
C14 0.047(4) 0.031(4) 0.045(4) 0.008(3) 0.005(3) -0.003(3)
C15 0.068(4) 0.057(5) 0.057(4) 0.014(4) -0.012(4) 0.010(4)
C16 0.095(5) 0.068(5) 0.059(4) 0.015(4) -0.010(4) 0.004(5)
C17 0.088(5) 0.072(5) 0.058(5) 0.016(5) 0.007(4) 0.009(5)
C18 0.072(5) 0.078(6) 0.080(5) 0.014(5) -0.021(4) 0.007(5)
C19 0.088(5) 0.107(6) 0.095(6) 0.008(6) -0.027(5) 0.008(6)
C20 0.107(6) 0.111(6) 0.093(5) 0.008(6) -0.023(5) 0.008(6)
C21 0.110(6) 0.098(6) 0.074(5) 0.012(5) -0.019(5) 0.014(6)
C22 0.012(3) 0.009(3) 0.029(4) 0.005(3) 0.005(3) -0.002(3)
C23 0.020(3) 0.029(4) 0.037(4) 0.001(3) 0.001(3) -0.006(3)
C24 0.017(3) 0.029(4) 0.042(4) 0.002(3) -0.004(4) -0.006(3)
C25 0.015(3) 0.026(4) 0.036(4) 0.005(3) 0.004(3) 0.004(3)
C26 0.018(3) 0.016(3) 0.030(4) 0.004(3) 0.008(3) 0.001(3)
C27 0.026(3) 0.024(3) 0.027(4) -0.003(3) 0.005(3) 0.000(3)
C28 0.038(4) 0.030(4) 0.043(4) -0.015(3) 0.000(3) 0.001(3)
C29 0.038(4) 0.030(4) 0.044(4) -0.010(3) -0.002(3) 0.002(3)
C30 0.061(5) 0.056(5) 0.050(4) -0.009(4) -0.012(4) 0.006(4)
C31 0.068(5) 0.060(5) 0.051(4) -0.016(4) -0.004(4) 0.002(4)
C32 0.053(5) 0.052(5) 0.052(4) -0.023(4) 0.000(4) 0.001(4)
C33 0.082(6) 0.092(6) 0.069(5) -0.010(5) -0.024(5) 0.028(5)
C34 0.104(6) 0.118(6) 0.080(5) 0.001(5) -0.016(5) 0.027(5)
C35 0.110(6) 0.115(6) 0.083(5) 0.003(5) -0.009(5) 0.021(6)
C36 0.094(6) 0.093(6) 0.068(5) -0.006(5) -0.002(5) 0.009(5)

loop_
_atom_type_symbol
_atom_type_description
_atom_type_scat_dispersion_real
_atom_type_scat_dispersion_imag
_atom_type_scat_source
C C 0.0033 0.0016 'International Tables Vol C Tables 4.2.6.8 and 6.1.1.4'
H H 0.0000 0.0000 'International Tables Vol C Tables 4.2.6.8 and 6.1.1.4'
N N 0.0061 0.0033 'International Tables Vol C Tables 4.2.6.8 and 6.1.1.4'
O O 0.0106 0.0060 'International Tables Vol C Tables 4.2.6.8 and 6.1.1.4'
Cl Cl 0.1484 0.1585 'International Tables Vol C Tables 4.2.6.8 and 6.1.1.4'
Cu Cu 0.3201 1.2651 'International Tables Vol C Tables 4.2.6.8 and 6.1.1.4'

loop_
_geom_angle_atom_site_label_1
_geom_angle_atom_site_label_2
_geom_angle_atom_site_label_3
_geom_angle
_geom_angle_site_symmetry_1
_geom_angle_site_symmetry_3
_geom_angle_publ_flag
O1 Cu1 N4 155.8(3) . . ?
O1 Cu1 N3 82.6(3) . . ?
N4 Cu1 N3 80.9(3) . . ?
O1 Cu1 Cl1 91.77(17) . . ?
N4 Cu1 Cl1 94.4(2) . . ?
N3 Cu1 Cl1 152.1(2) . . ?
O1 Cu1 Cl2 94.16(19) . . ?
N4 Cu1 Cl2 105.4(3) . . ?
N3 Cu1 Cl2 97.0(2) . . ?
Cl1 Cu1 Cl2 110.76(11) . . ?
N6 Cu2 N5 79.6(3) . . ?
N6 Cu2 Cl3 92.9(2) . . ?
N5 Cu2 Cl3 158.2(2) . . ?
N6 Cu2 Cl4 144.1(2) . . ?
N5 Cu2 Cl4 98.6(2) . . ?
Cl3 Cu2 Cl4 99.41(10) . . ?
N6 Cu2 O1 122.9(3) . . ?
N5 Cu2 O1 68.2(2) . . ?
Cl3 Cu2 O1 100.12(16) . . ?
Cl4 Cu2 O1 88.07(14) . . ?
O1 Cu1 Cu2 25.68(16) . . ?
N4 Cu1 Cu2 140.4(2) . . ?
N3 Cu1 Cu2 96.0(2) . . ?
Cl1 Cu1 Cu2 70.11(7) . . ?
Cl2 Cu1 Cu2 114.16(9) . . ?
N6 Cu2 Cu1 111.4(2) . . ?
N5 Cu2 Cu1 77.6(2) . . ?
Cl3 Cu2 Cu1 86.28(9) . . ?
Cl4 Cu2 Cu1 103.00(7) . . ?
O1 Cu2 Cu1 18.86(12) . . ?
C1 O1 Cu1 121.5(5) . . ?
C1 O1 Cu1 121.5(5) . . ?
C1 O1 Cu2 102.3(5) . . ?
Cu1 O1 Cu2 135.5(2) . . ?
C12 O2 C13 105.5(8) . . ?
C27 O3 C28 104.3(7) . . ?
C1 N1 C7 121.4(7) . . ?
C1 N1 C2 121.5(7) . . ?
C7 N1 C2 117.1(7) . . ?
C1 N2 C22 118.1(7) . . ?
C1 N2 C4 123.9(7) . . ?
C22 N2 C4 117.9(7) . . ?
C7 N3 C11 118.9(8) . . ?
C7 N3 Cu1 127.7(6) . . ?
C11 N3 Cu1 112.7(6) . . ?
C12 N4 C14 108.5(8) . . ?
C12 N4 Cu1 113.3(7) . . ?
C14 N4 Cu1 138.1(7) . . ?
C22 N5 C26 117.5(8) . . ?
C22 N5 Cu2 128.9(6) . . ?
C26 N5 Cu2 113.5(6) . . ?
C27 N6 C29 106.9(8) . . ?
C27 N6 Cu2 114.3(7) . . ?
C29 N6 Cu2 138.2(7) . . ?
O1 C1 N2 119.6(7) . . ?
O1 C1 N1 123.0(8) . . ?
N2 C1 N1 117.4(7) . . ?
N1 C2 C3 110.3(7) . . ?
N1 C2 H2A 109.6 . . ?
C3 C2 H2A 109.6 . . ?
N1 C2 H2B 109.6 . . ?
C3 C2 H2B 109.6 . . ?
H2A C2 H2B 108.1 . . ?
C4 C3 C5 111.2(7) . . ?
C4 C3 C6 108.7(8) . . ?
C5 C3 C6 109.9(8) . . ?
C4 C3 C2 106.2(7) . . ?
C5 C3 C2 111.7(8) . . ?
C6 C3 C2 109.0(7) . . ?
N2 C4 C3 110.9(7) . . ?
N2 C4 H4A 109.5 . . ?
C3 C4 H4A 109.5 . . ?
N2 C4 H4B 109.5 . . ?
C3 C4 H4B 109.5 . . ?
H4A C4 H4B 108.1 . . ?
C3 C5 H5A 109.5 . . ?
C3 C5 H5B 109.5 . . ?
H5A C5 H5B 109.5 . . ?
C3 C5 H5C 109.5 . . ?
H5A C5 H5C 109.5 . . ?
H5B C5 H5C 109.5 . . ?
C3 C6 H6A 109.5 . . ?
C3 C6 H6B 109.5 . . ?
H6A C6 H6B 109.5 . . ?
C3 C6 H6C 109.5 . . ?
H6A C6 H6C 109.5 . . ?
H6B C6 H6C 109.5 . . ?
N3 C7 N1 119.7(8) . . ?
N3 C7 C8 121.4(8) . . ?
N1 C7 C8 118.9(8) . . ?
C9 C8 C7 118.3(9) . . ?
C9 C8 H8 120.9 . . ?
C7 C8 H8 120.9 . . ?
C10 C9 C8 119.9(9) . . ?
C10 C9 H9 120.0 . . ?
C8 C9 H9 120.0 . . ?
C9 C10 C11 118.5(9) . . ?
C9 C10 H10 120.8 . . ?
C11 C10 H10 120.8 . . ?
N3 C11 C10 122.8(9) . . ?
N3 C11 C12 111.7(8) . . ?
C10 C11 C12 125.3(9) . . ?
N4 C12 O2 117.5(9) . . ?
N4 C12 C11 120.9(9) . . ?
O2 C12 C11 121.6(9) . . ?
O2 C13 C14 105.2(9) . . ?
O2 C13 C17 111.1(11) . . ?
C14 C13 C17 108.2(12) . . ?
O2 C13 H13 110.7 . . ?
C14 C13 H13 110.7 . . ?
C17 C13 H13 110.7 . . ?
N4 C14 C13 102.8(9) . . ?
N4 C14 C15 113.3(10) . . ?
C13 C14 C15 104.6(10) . . ?
N4 C14 H14 111.8 . . ?
C13 C14 H14 111.8 . . ?
C15 C14 H14 111.8 . . ?
C18 C15 C16 123.0(16) . . ?
C18 C15 C14 127.4(14) . . ?
C16 C15 C14 109.4(14) . . ?
C15 C16 C21 117.8(18) . . ?
C15 C16 C17 113.0(14) . . ?
C21 C16 C17 129.0(17) . . ?
C16 C17 C13 104.3(12) . . ?
C16 C17 H17A 110.9 . . ?
C13 C17 H17A 110.9 . . ?
C16 C17 H17B 110.9 . . ?
C13 C17 H17B 110.9 . . ?
H17A C17 H17B 108.9 . . ?
C15 C18 C19 120.8(18) . . ?
C15 C18 H18 119.6 . . ?
C19 C18 H18 119.6 . . ?
C20 C19 C18 114(2) . . ?
C20 C19 H19 122.8 . . ?
C18 C19 H19 122.8 . . ?
C19 C20 C21 129(2) . . ?
C19 C20 H20 115.7 . . ?
C21 C20 H20 115.7 . . ?
C20 C21 C16 115.1(19) . . ?
C20 C21 H21 122.4 . . ?
C16 C21 H21 122.4 . . ?
N5 C22 N2 120.3(7) . . ?
N5 C22 C23 122.1(8) . . ?
N2 C22 C23 117.6(8) . . ?
C24 C23 C22 119.6(9) . . ?
C24 C23 H23 120.2 . . ?
C22 C23 H23 120.2 . . ?
C23 C24 C25 118.8(9) . . ?
C23 C24 H24 120.6 . . ?
C25 C24 H24 120.6 . . ?
C24 C25 C26 120.0(9) . . ?
C24 C25 H25 120.0 . . ?
C26 C25 H25 120.0 . . ?
N5 C26 C25 122.0(8) . . ?
N5 C26 C27 111.2(8) . . ?
C25 C26 C27 126.7(8) . . ?
N6 C27 O3 119.4(9) . . ?
N6 C27 C26 121.2(9) . . ?
O3 C27 C26 119.3(8) . . ?
O3 C28 C32 110.5(10) . . ?
O3 C28 C29 102.3(8) . . ?
C32 C28 C29 108.4(10) . . ?
O3 C28 H28 111.8 . . ?
C32 C28 H28 111.8 . . ?
C29 C28 H28 111.8 . . ?
N6 C29 C30 112.4(9) . . ?
N6 C29 C28 104.1(8) . . ?
C30 C29 C28 103.9(10) . . ?
N6 C29 H29 112.0 . . ?
C30 C29 H29 112.0 . . ?
C28 C29 H29 112.0 . . ?
C33 C30 C31 121.6(14) . . ?
C33 C30 C29 128.8(14) . . ?
C31 C30 C29 109.6(12) . . ?
C36 C31 C30 121.7(14) . . ?
C36 C31 C32 126.5(14) . . ?
C30 C31 C32 111.6(12) . . ?
C31 C32 C28 103.7(11) . . ?
C31 C32 H32A 111.0 . . ?
C28 C32 H32A 111.0 . . ?
C31 C32 H32B 111.0 . . ?
C28 C32 H32B 111.0 . . ?
H32A C32 H32B 109.0 . . ?
C30 C33 C34 116.0(17) . . ?
C30 C33 H33 122.0 . . ?
C34 C33 H33 122.0 . . ?
C33 C34 C35 125.3(19) . . ?
C33 C34 H34 117.4 . . ?
C35 C34 H34 117.4 . . ?
C36 C35 C34 117.2(18) . . ?
C36 C35 H35 121.4 . . ?
C34 C35 H35 121.4 . . ?
C35 C36 C31 116.9(17) . . ?
C35 C36 H36 121.5 . . ?
C31 C36 H36 121.5 . . ?
H4WA O4WA H4WB 116 . . ?
H4WC O4WB H4WD 116 . . ?
H5WA O5WA H5WB 104 . . ?
H5WC O5WB H5WD 100 . . ?

loop_
_geom_bond_atom_site_label_1
_geom_bond_atom_site_label_2
_geom_bond_distance
_geom_bond_site_symmetry_2
_geom_bond_publ_flag
Cu1 O1 1.978(6) . ?
Cu1 N4 1.981(8) . ?
Cu1 N3 2.055(7) . ?
Cu1 Cl1 2.252(2) . ?
Cu1 Cl2 2.438(3) . ?
Cu2 N6 1.992(7) . ?
Cu2 N5 2.062(8) . ?
Cu2 Cl3 2.210(3) . ?
Cu2 Cl4 2.250(2) . ?
Cu2 O1 2.651(6) . ?
Cu1 Cu2 4.291(2) . ?
O1 C1 1.244(10) . ?
O2 C12 1.330(12) . ?
O2 C13 1.485(14) . ?
O3 C27 1.338(11) . ?
O3 C28 1.485(12) . ?
N1 C1 1.379(11) . ?
N1 C7 1.391(11) . ?
N1 C2 1.472(10) . ?
N2 C1 1.376(11) . ?
N2 C22 1.411(11) . ?
N2 C4 1.467(11) . ?
N3 C7 1.315(11) . ?
N3 C11 1.359(12) . ?
N4 C12 1.280(13) . ?
N4 C14 1.487(13) . ?
N5 C22 1.330(11) . ?
N5 C26 1.361(11) . ?
N6 C27 1.261(12) . ?
N6 C29 1.451(12) . ?
C2 C3 1.543(12) . ?
C2 H2A 0.9900 . ?
C2 H2B 0.9900 . ?
C3 C4 1.504(13) . ?
C3 C5 1.530(13) . ?
C3 C6 1.534(12) . ?
C4 H4A 0.9900 . ?
C4 H4B 0.9900 . ?
C5 H5A 0.9800 . ?
C5 H5B 0.9800 . ?
C5 H5C 0.9800 . ?
C6 H6A 0.9800 . ?
C6 H6B 0.9800 . ?
C6 H6C 0.9800 . ?
C7 C8 1.406(13) . ?
C8 C9 1.392(13) . ?
C8 H8 0.9500 . ?
C9 C10 1.359(14) . ?
C9 H9 0.9500 . ?
C10 C11 1.371(13) . ?
C10 H10 0.9500 . ?
C11 C12 1.454(13) . ?
C13 C14 1.505(17) . ?
C13 C17 1.512(19) . ?
C13 H13 1.0000 . ?
C14 C15 1.508(18) . ?
C14 H14 1.0000 . ?
C15 C18 1.36(2) . ?
C15 C16 1.37(2) . ?
C16 C21 1.45(2) . ?
C16 C17 1.47(2) . ?
C17 H17A 0.9900 . ?
C17 H17B 0.9900 . ?
C18 C19 1.42(2) . ?
C18 H18 0.9500 . ?
C19 C20 1.34(3) . ?
C19 H19 0.9500 . ?
C20 C21 1.37(3) . ?
C20 H20 0.9500 . ?
C21 H21 0.9500 . ?
C22 C23 1.429(12) . ?
C23 C24 1.353(14) . ?
C23 H23 0.9500 . ?
C24 C25 1.367(13) . ?
C24 H24 0.9500 . ?
C25 C26 1.399(12) . ?
C25 H25 0.9500 . ?
C26 C27 1.443(13) . ?
C28 C32 1.503(16) . ?
C28 C29 1.535(15) . ?
C28 H28 1.0000 . ?
C29 C30 1.479(17) . ?
C29 H29 1.0000 . ?
C30 C33 1.325(19) . ?
C30 C31 1.425(19) . ?
C31 C36 1.40(2) . ?
C31 C32 1.470(19) . ?
C32 H32A 0.9900 . ?
C32 H32B 0.9900 . ?
C33 C34 1.39(2) . ?
C33 H33 0.9500 . ?
C34 C35 1.41(3) . ?
C34 H34 0.9500 . ?
C35 C36 1.40(2) . ?
C35 H35 0.9500 . ?
C36 H36 0.9500 . ?
O4WA H4WA 0.84 . ?
O4WA H4WB 0.85 . ?
O4WB H4WC 0.84 . ?
O4WB H4WD 0.85 . ?
O5WA H5WA 0.90 . ?
O5WA H5WB 0.93 . ?
O5WB H5WC 0.99 . ?
O5WB H5WD 0.89 . ?

loop_
_geom_torsion_atom_site_label_1
_geom_torsion_atom_site_label_2
_geom_torsion_atom_site_label_3
_geom_torsion_atom_site_label_4
_geom_torsion
_geom_torsion_site_symmetry_1
_geom_torsion_site_symmetry_2
_geom_torsion_site_symmetry_3
_geom_torsion_site_symmetry_4
_geom_torsion_publ_flag
N4 Cu1 O1 C1 95.2(9) . . . . ?
N3 Cu1 O1 C1 47.6(7) . . . . ?
Cl1 Cu1 O1 C1 -159.9(7) . . . . ?
Cl2 Cu1 O1 C1 -48.9(7) . . . . ?
O1 Cu1 N3 C7 -14.6(7) . . . . ?
N4 Cu1 N3 C7 -176.7(8) . . . . ?
Cl1 Cu1 N3 C7 -94.4(8) . . . . ?
Cl2 Cu1 N3 C7 78.7(7) . . . . ?
O1 Cu1 N3 C11 156.0(6) . . . . ?
N4 Cu1 N3 C11 -6.2(6) . . . . ?
Cl1 Cu1 N3 C11 76.2(8) . . . . ?
Cl2 Cu1 N3 C11 -110.7(6) . . . . ?
O1 Cu1 N4 C12 -43.3(11) . . . . ?
N3 Cu1 N4 C12 4.6(7) . . . . ?
Cl1 Cu1 N4 C12 -147.6(7) . . . . ?
Cl2 Cu1 N4 C12 99.4(7) . . . . ?
O1 Cu1 N4 C14 133.0(10) . . . . ?
N3 Cu1 N4 C14 -179.1(11) . . . . ?
Cl1 Cu1 N4 C14 28.6(10) . . . . ?
Cl2 Cu1 N4 C14 -84.4(10) . . . . ?
N6 Cu2 N5 C22 -175.0(8) . . . . ?
Cl3 Cu2 N5 C22 -103.8(8) . . . . ?
Cl4 Cu2 N5 C22 41.3(7) . . . . ?
N6 Cu2 N5 C26 3.1(6) . . . . ?
Cl3 Cu2 N5 C26 74.3(9) . . . . ?
Cl4 Cu2 N5 C26 -140.5(6) . . . . ?
N5 Cu2 N6 C27 -2.8(7) . . . . ?
Cl3 Cu2 N6 C27 -162.2(7) . . . . ?
Cl4 Cu2 N6 C27 87.5(8) . . . . ?
N5 Cu2 N6 C29 -173.4(10) . . . . ?
Cl3 Cu2 N6 C29 27.3(10) . . . . ?
Cl4 Cu2 N6 C29 -83.1(10) . . . . ?
Cu1 O1 C1 N2 127.8(7) . . . . ?
Cu1 O1 C1 N1 -52.4(11) . . . . ?
C22 N2 C1 O1 -1.3(12) . . . . ?
C4 N2 C1 O1 174.6(8) . . . . ?
C22 N2 C1 N1 178.8(7) . . . . ?
C4 N2 C1 N1 -5.3(12) . . . . ?
C7 N1 C1 O1 6.7(13) . . . . ?
C2 N1 C1 O1 -171.0(8) . . . . ?
C7 N1 C1 N2 -173.5(7) . . . . ?
C2 N1 C1 N2 8.9(11) . . . . ?
C1 N1 C2 C3 -36.7(11) . . . . ?
C7 N1 C2 C3 145.5(8) . . . . ?
N1 C2 C3 C4 58.3(9) . . . . ?
N1 C2 C3 C5 -63.2(10) . . . . ?
N1 C2 C3 C6 175.2(8) . . . . ?
C1 N2 C4 C3 30.7(11) . . . . ?
C22 N2 C4 C3 -153.4(8) . . . . ?
C5 C3 C4 N2 66.9(9) . . . . ?
C6 C3 C4 N2 -171.9(7) . . . . ?
C2 C3 C4 N2 -54.8(9) . . . . ?
C11 N3 C7 N1 173.4(8) . . . . ?
Cu1 N3 C7 N1 -16.5(12) . . . . ?
C11 N3 C7 C8 -5.9(13) . . . . ?
Cu1 N3 C7 C8 164.1(6) . . . . ?
C1 N1 C7 N3 28.7(12) . . . . ?
C2 N1 C7 N3 -153.5(8) . . . . ?
C1 N1 C7 C8 -151.9(8) . . . . ?
C2 N1 C7 C8 25.9(11) . . . . ?
N3 C7 C8 C9 4.1(13) . . . . ?
N1 C7 C8 C9 -175.3(8) . . . . ?
C7 C8 C9 C10 0.3(13) . . . . ?
C8 C9 C10 C11 -2.6(13) . . . . ?
C7 N3 C11 C10 3.5(13) . . . . ?
Cu1 N3 C11 C10 -167.9(7) . . . . ?
C7 N3 C11 C12 177.8(8) . . . . ?
Cu1 N3 C11 C12 6.4(9) . . . . ?
C9 C10 C11 N3 0.8(14) . . . . ?
C9 C10 C11 C12 -172.7(9) . . . . ?
C14 N4 C12 O2 0.2(13) . . . . ?
Cu1 N4 C12 O2 177.6(7) . . . . ?
C14 N4 C12 C11 -179.9(9) . . . . ?
Cu1 N4 C12 C11 -2.5(12) . . . . ?
C13 O2 C12 N4 -4.7(13) . . . . ?
C13 O2 C12 C11 175.4(9) . . . . ?
N3 C11 C12 N4 -2.8(13) . . . . ?
C10 C11 C12 N4 171.4(10) . . . . ?
N3 C11 C12 O2 177.1(9) . . . . ?
C10 C11 C12 O2 -8.8(15) . . . . ?
C12 O2 C13 C14 6.9(12) . . . . ?
C12 O2 C13 C17 123.8(11) . . . . ?
C12 N4 C14 C13 4.2(12) . . . . ?
Cu1 N4 C14 C13 -172.2(8) . . . . ?
C12 N4 C14 C15 -108.1(12) . . . . ?
Cu1 N4 C14 C15 75.5(14) . . . . ?
O2 C13 C14 N4 -6.6(12) . . . . ?
C17 C13 C14 N4 -125.4(11) . . . . ?
O2 C13 C14 C15 112.0(11) . . . . ?
C17 C13 C14 C15 -6.8(14) . . . . ?
N4 C14 C15 C18 -59(2) . . . . ?
C13 C14 C15 C18 -170.5(16) . . . . ?
N4 C14 C15 C16 115.4(13) . . . . ?
C13 C14 C15 C16 4.2(15) . . . . ?
C18 C15 C16 C21 0(2) . . . . ?
C14 C15 C16 C21 -175.3(13) . . . . ?
C18 C15 C16 C17 175.1(16) . . . . ?
C14 C15 C16 C17 0.2(19) . . . . ?
C15 C16 C17 C13 -4.4(19) . . . . ?
C21 C16 C17 C13 170.5(16) . . . . ?
O2 C13 C17 C16 -108.2(13) . . . . ?
C14 C13 C17 C16 6.8(16) . . . . ?
C16 C15 C18 C19 5(3) . . . . ?
C14 C15 C18 C19 179.1(15) . . . . ?
C15 C18 C19 C20 -6(3) . . . . ?
C18 C19 C20 C21 2(3) . . . . ?
C19 C20 C21 C16 3(3) . . . . ?
C15 C16 C21 C20 -3(3) . . . . ?
C17 C16 C21 C20 -178.0(19) . . . . ?
C26 N5 C22 N2 -178.1(8) . . . . ?
Cu2 N5 C22 N2 0.0(12) . . . . ?
C26 N5 C22 C23 1.7(13) . . . . ?
Cu2 N5 C22 C23 179.8(7) . . . . ?
C1 N2 C22 N5 48.5(11) . . . . ?
C4 N2 C22 N5 -127.6(9) . . . . ?
C1 N2 C22 C23 -131.3(8) . . . . ?
C4 N2 C22 C23 52.6(11) . . . . ?
N5 C22 C23 C24 -0.2(14) . . . . ?
N2 C22 C23 C24 179.6(8) . . . . ?
C22 C23 C24 C25 -1.4(14) . . . . ?
C23 C24 C25 C26 1.4(14) . . . . ?
C22 N5 C26 C25 -1.7(13) . . . . ?
Cu2 N5 C26 C25 179.9(7) . . . . ?
C22 N5 C26 C27 175.5(8) . . . . ?
Cu2 N5 C26 C27 -2.9(9) . . . . ?
C24 C25 C26 N5 0.2(14) . . . . ?
C24 C25 C26 C27 -176.6(9) . . . . ?
C29 N6 C27 O3 -3.5(12) . . . . ?
Cu2 N6 C27 O3 -176.9(7) . . . . ?
C29 N6 C27 C26 175.6(9) . . . . ?
Cu2 N6 C27 C26 2.2(12) . . . . ?
C28 O3 C27 N6 -8.0(12) . . . . ?
C28 O3 C27 C26 172.9(8) . . . . ?
N5 C26 C27 N6 0.6(13) . . . . ?
C25 C26 C27 N6 177.6(10) . . . . ?
N5 C26 C27 O3 179.7(8) . . . . ?
C25 C26 C27 O3 -3.3(15) . . . . ?
C27 O3 C28 C32 129.9(10) . . . . ?
C27 O3 C28 C29 14.7(10) . . . . ?
C27 N6 C29 C30 -98.9(11) . . . . ?
Cu2 N6 C29 C30 72.1(14) . . . . ?
C27 N6 C29 C28 12.9(11) . . . . ?
Cu2 N6 C29 C28 -176.1(7) . . . . ?
O3 C28 C29 N6 -16.7(11) . . . . ?
C32 C28 C29 N6 -133.4(10) . . . . ?
O3 C28 C29 C30 101.2(10) . . . . ?
C32 C28 C29 C30 -15.5(12) . . . . ?
N6 C29 C30 C33 -58(2) . . . . ?
C28 C29 C30 C33 -170.1(15) . . . . ?
N6 C29 C30 C31 120.0(12) . . . . ?
C28 C29 C30 C31 8.1(14) . . . . ?
C33 C30 C31 C36 5(2) . . . . ?
C29 C30 C31 C36 -173.2(14) . . . . ?
C33 C30 C31 C32 -179.2(14) . . . . ?
C29 C30 C31 C32 2.4(17) . . . . ?
C36 C31 C32 C28 163.3(15) . . . . ?
C30 C31 C32 C28 -12.0(16) . . . . ?
O3 C28 C32 C31 -94.5(12) . . . . ?
C29 C28 C32 C31 16.8(13) . . . . ?
C31 C30 C33 C34 -7(2) . . . . ?
C29 C30 C33 C34 171.4(15) . . . . ?
C30 C33 C34 C35 -1(3) . . . . ?
C33 C34 C35 C36 11(3) . . . . ?
C34 C35 C36 C31 -12(3) . . . . ?
C30 C31 C36 C35 4(3) . . . . ?
C32 C31 C36 C35 -170.4(16) . . . . ?
